data_1528480
loop_
_publ_author_name
'Fjellvag, H.'
'Nagai, T.'
'Morita, Y.'
'Karppinen, M.'
'Awana, V.P.S.'
'Lee, J.-H.'
'Matsui, Y.'
'Liu, R.-S.'
'Chen, J.-M.'
'Hauback, B.C.'
'Yamauchi, H.'

_publ_section_title
;
 Hole doping into Co-12s2 copper oxides with s fluorite-structured layers
 between Cu O2 planes
;
_journal_name_full 'Journal of Solid State Chemistry'
_journal_page_first 632
_journal_page_last 645
_journal_volume 179
_journal_year 2006
_chemical_formula_sum 'Ca0.4 Co Cu2 O7 Sr2 Y0.6'
_chemical_name_systematic 'Co Sr2 (Y0.6 Ca0.4) Cu2 O7'
_space_group_IT_number 74
_symmetry_space_group_name_Hall '-I 2c 2'
_symmetry_space_group_name_H-M 'I m a m'
_cell_angle_alpha 90
_cell_angle_beta 90
_cell_angle_gamma 90
_cell_formula_units_Z 4
_cell_length_a 5.402
_cell_length_b 5.44701
_cell_length_c 22.7989
_cell_volume 670.852
_citation_journal_id_ASTM JSSCBI
_cod_data_source_file Fjellvag_JSSCBI_2006_855.cif
_cod_data_source_block Ca0.4Co1Cu2O7Sr2Y0.6
_cod_original_cell_volume 670.8519
_cod_original_sg_symbol_Hall '-I 2b 2 (-x,z,y)'
_cod_original_formula_sum 'Ca0.4 Co1 Cu2 O7 Sr2 Y0.6'
_cod_database_code 1528480

loop_
_symmetry_equiv_pos_as_xyz
x,y,z
-x,y,-z+1/2
x,-y,-z
-x,-y,z+1/2
-x,-y,-z
x,-y,z-1/2
-x,y,z
x,y,-z-1/2
x+1/2,y+1/2,z+1/2
-x+1/2,y+1/2,-z+1
x+1/2,-y+1/2,-z+1/2
-x+1/2,-y+1/2,z+1
-x+1/2,-y+1/2,-z+1/2
x+1/2,-y+1/2,z
-x+1/2,y+1/2,z+1/2
x+1/2,y+1/2,-z

loop_
_atom_site_label
_atom_site_type_symbol
_atom_site_fract_x
_atom_site_fract_y
_atom_site_fract_z
_atom_site_occupancy
_atom_site_U_iso_or_equiv
Y1 Y+3 0 0 0 0.6 0.0
Ca1 Ca+2 0 0 0 0.4 0.0
O2 O-2 0.25 0.75 0.4325 1 0.0
O1 O-2 0.397 0.62 0.25 0.5 0.0
Sr1 Sr+2 0 0.0091 0.3489 1 0.0
O4 O-2 0 0.4667 0.3239 1 0.0
Cu1 Cu+2 0.5 0.0006 0.4268 1 0.0
O3 O-2 0.75 0.25 0.4362 1 0.0
Co1 Co+3 0 0.5545 0.25 1 0.0
